data_1514002
loop_
_publ_author_name
'Annamalai Senthilvelan'
'Gene-Hsiang Lee'
'Wen-Sheng Chung'

_publ_section_title
;
 A novel photoinduced ring opening and isomerization of adamantane-2-spiro
 isoxazolines using Mo(CO)6
;
_journal_issue 40
_journal_name_full 'Tetrahedron Letters'
_journal_page_first 7179
_journal_page_last 7183
_journal_paper_doi 10.1016/j.tetlet.2006.07.156
_journal_volume 47
_journal_year 2006
_chemical_formula_sum 'C19 H23 N O'
_chemical_formula_weight 281.38
_chemical_name_systematic
; 
 ? 
;
_space_group_IT_number 2
_symmetry_cell_setting triclinic
_symmetry_space_group_name_Hall '-P 1'
_symmetry_space_group_name_H-M 'P -1'
_atom_sites_solution_hydrogens geom
_atom_sites_solution_primary direct
_atom_sites_solution_secondary difmap
_audit_creation_method SHELXL-97
_cell_angle_alpha 106.8226(9)
_cell_angle_beta 101.9080(8)
_cell_angle_gamma 94.8232(9)
_cell_formula_units_Z 4
_cell_length_a 9.8122(1)
_cell_length_b 12.9988(2)
_cell_length_c 13.1727(2)
_cell_measurement_reflns_used all
_cell_measurement_temperature 295(2)
_cell_measurement_theta_max 27.50
_cell_measurement_theta_min 1.00
_cell_volume 1554.97(4)
_computing_cell_refinement DENZO-SMN
_computing_data_collection 'NONIUS COLLECT'
_computing_data_reduction DENZO-SMN
_computing_molecular_graphics SHELXTL
_computing_publication_material SHELXTL
_computing_structure_refinement 'SHELXL-97 (Sheldrick, 1997)'
_computing_structure_solution 'SHELXS-97 (Sheldrick, 1990)'
_diffrn_ambient_temperature 295(2)
_diffrn_measured_fraction_theta_full 0.998
_diffrn_measured_fraction_theta_max 0.998
_diffrn_measurement_device_type 'NONIUS KappaCCD'
_diffrn_measurement_method '\w scans'
_diffrn_radiation_monochromator graphite
_diffrn_radiation_source 'fine-focus sealed tube'
_diffrn_radiation_type MoK\a
_diffrn_radiation_wavelength 0.71073
_diffrn_reflns_av_R_equivalents 0.0393
_diffrn_reflns_av_sigmaI/netI 0.0392
_diffrn_reflns_limit_h_max 12
_diffrn_reflns_limit_h_min -12
_diffrn_reflns_limit_k_max 15
_diffrn_reflns_limit_k_min -16
_diffrn_reflns_limit_l_max 17
_diffrn_reflns_limit_l_min -17
_diffrn_reflns_number 29260
_diffrn_reflns_theta_full 27.50
_diffrn_reflns_theta_max 27.50
_diffrn_reflns_theta_min 1.66
_exptl_absorpt_coefficient_mu 0.073
_exptl_absorpt_correction_T_max 0.995
_exptl_absorpt_correction_T_min 0.908
_exptl_absorpt_correction_type multi-scan
_exptl_crystal_colour colorless
_exptl_crystal_density_diffrn 1.202
_exptl_crystal_density_method 'not measured'
_exptl_crystal_description plate
_exptl_crystal_F_000 608
_exptl_crystal_size_max 0.50
_exptl_crystal_size_mid 0.32
_exptl_crystal_size_min 0.11
_refine_diff_density_max 0.289
_refine_diff_density_min -0.213
_refine_diff_density_rms 0.068
_refine_ls_extinction_coef 0.059(5)
_refine_ls_extinction_expression Fc^*^=kFc[1+0.001xFc^2^\l^3^/sin(2\q)]^-1/4^
_refine_ls_extinction_method SHELXL
_refine_ls_goodness_of_fit_ref 1.016
_refine_ls_hydrogen_treatment mixed
_refine_ls_matrix_type full
_refine_ls_number_parameters 380
_refine_ls_number_reflns 7122
_refine_ls_number_restraints 0
_refine_ls_restrained_S_all 1.016
_refine_ls_R_factor_all 0.0879
_refine_ls_R_factor_gt 0.0495
_refine_ls_shift/su_max 0.001
_refine_ls_shift/su_mean 0.000
_refine_ls_structure_factor_coef Fsqd
_refine_ls_weighting_details 'calc w=1/[\s^2^(Fo^2^)+(0.0940P)^2^+0.0361P] where P=(Fo^2^+2Fc^2^)/3'
_refine_ls_weighting_scheme calc
_refine_ls_wR_factor_gt 0.1329
_refine_ls_wR_factor_ref 0.1572
_reflns_number_gt 4501
_reflns_number_total 7122
_reflns_threshold_expression >2sigma(I)
_cod_data_source_file 2006-7179.cif
_cod_data_source_block ic10916
_cod_depositor_comments
;
The following automatic conversions were performed:

'_symmetry_cell_setting' value 'Triclinic' changed to 'triclinic'
according to the built-in table from CIF Core dictionary named
'cif_core.dic' version 2.4.1 from 2010-06-29.

Automatic conversion script
Id: cif_fix_values 2281 2013-09-26 08:29:07Z andrius 
;
_cod_original_sg_symbol_H-M P-1
_cod_database_code 1514002

loop_
_symmetry_equiv_pos_as_xyz
'x, y, z'
'-x, -y, -z'

loop_
_atom_site_label
_atom_site_type_symbol
_atom_site_fract_x
_atom_site_fract_y
_atom_site_fract_z
_atom_site_U_iso_or_equiv
_atom_site_adp_type
_atom_site_occupancy
_atom_site_symmetry_multiplicity
_atom_site_calc_flag
_atom_site_refinement_flags
O1 O -0.41080(12) 0.34712(10) 0.43248(9) 0.0693(3) Uani 1 1 d .
N1 N -0.29658(14) 0.49595(11) 0.62726(11) 0.0590(4) Uani 1 1 d .
H1A H -0.3690 0.4677 0.5734 0.071 Uiso 1 1 calc R
C1 C -0.29187(16) 0.31696(12) 0.43904(13) 0.0520(4) Uani 1 1 d .
C2 C -0.17427(16) 0.36916(13) 0.52824(12) 0.0561(4) Uani 1 1 d .
H2A H -0.0888 0.3436 0.5261 0.067 Uiso 1 1 calc R
C3 C -0.17812(15) 0.45507(12) 0.61779(12) 0.0514(4) Uani 1 1 d .
C4 C -0.04688(15) 0.50323(14) 0.70822(13) 0.0583(4) Uani 1 1 d .
H4A H 0.0279 0.4632 0.6860 0.070 Uiso 1 1 calc R
C5 C -0.06010(17) 0.48732(14) 0.81580(13) 0.0591(4) Uani 1 1 d .
H5A H -0.1092 0.4146 0.8008 0.071 Uiso 1 1 calc R
H5B H 0.0337 0.4923 0.8604 0.071 Uiso 1 1 calc R
C6 C -0.13684(18) 0.56810(15) 0.88034(13) 0.0648(5) Uani 1 1 d .
H6A H -0.1299 0.5567 0.9515 0.078 Uiso 1 1 calc R
C7 C -0.0651(2) 0.68281(15) 0.89995(15) 0.0794(6) Uani 1 1 d .
H7A H -0.1104 0.7353 0.9450 0.095 Uiso 1 1 calc R
H7B H 0.0332 0.6916 0.9378 0.095 Uiso 1 1 calc R
C8 C -0.0759(2) 0.70181(15) 0.79064(18) 0.0872(6) Uani 1 1 d .
H8A H -0.0304 0.7761 0.8037 0.105 Uiso 1 1 calc R
C9 C -0.2317(3) 0.69127(16) 0.73361(19) 0.0927(7) Uani 1 1 d .
H9A H -0.2724 0.7493 0.7761 0.111 Uiso 1 1 calc R
H9B H -0.2379 0.7006 0.6624 0.111 Uiso 1 1 calc R
C10 C -0.31746(18) 0.58354(14) 0.71885(14) 0.0639(5) Uani 1 1 d .
H10A H -0.4168 0.5926 0.7007 0.077 Uiso 1 1 calc R
C11 C -0.29267(18) 0.55532(18) 0.82458(14) 0.0726(5) Uani 1 1 d .
H11A H -0.3356 0.4807 0.8092 0.087 Uiso 1 1 calc R
H11B H -0.3388 0.6019 0.8744 0.087 Uiso 1 1 calc R
C12 C 0.0023(2) 0.62256(16) 0.72300(16) 0.0827(6) Uani 1 1 d .
H12A H 0.1022 0.6403 0.7581 0.099 Uiso 1 1 calc R
H12B H -0.0100 0.6322 0.6515 0.099 Uiso 1 1 calc R
C13 C -0.27342(15) 0.22294(12) 0.34840(12) 0.0495(4) Uani 1 1 d .
C14 C -0.35931(17) 0.20079(13) 0.24415(13) 0.0558(4) Uani 1 1 d .
H14A H -0.4279 0.2440 0.2322 0.067 Uiso 1 1 calc R
C15 C -0.34423(18) 0.11569(14) 0.15822(13) 0.0615(4) Uani 1 1 d .
H15A H -0.4009 0.1040 0.0888 0.074 Uiso 1 1 calc R
C16 C -0.24667(19) 0.04725(14) 0.17301(13) 0.0615(4) Uani 1 1 d .
C17 C -0.2342(3) -0.04748(19) 0.07932(15) 0.0949(7) Uani 1 1 d .
H17A H -0.3007 -0.0491 0.0140 0.142 Uiso 1 1 calc R
H17B H -0.2535 -0.1139 0.0954 0.142 Uiso 1 1 calc R
H17C H -0.1404 -0.0399 0.0687 0.142 Uiso 1 1 calc R
C18 C -0.16287(19) 0.06810(14) 0.27739(13) 0.0624(4) Uani 1 1 d .
H18A H -0.0973 0.0227 0.2897 0.075 Uiso 1 1 calc R
C19 C -0.17467(16) 0.15458(13) 0.36316(13) 0.0558(4) Uani 1 1 d .
H19A H -0.1157 0.1675 0.4320 0.067 Uiso 1 1 calc R
O2 O 0.11220(11) 0.10473(8) 0.56469(9) 0.0607(3) Uani 1 1 d .
N2 N 0.18393(13) -0.03073(9) 0.39374(10) 0.0501(3) Uani 1 1 d .
H2B H 0.1257 -0.0196 0.4350 0.060 Uiso 1 1 calc R
C20 C 0.20559(14) 0.17415(11) 0.55990(11) 0.0450(3) Uani 1 1 d .
C21 C 0.28163(15) 0.15542(11) 0.47775(11) 0.0445(3) Uani 1 1 d .
H21A H 0.3419 0.2138 0.4761 0.053 Uiso 1 1 calc R
C22 C 0.27195(14) 0.05570(11) 0.39960(11) 0.0428(3) Uani 1 1 d .
C23 C 0.36498(15) 0.04474(11) 0.32012(11) 0.0476(3) Uani 1 1 d .
H23A H 0.4151 0.1178 0.3341 0.057 Uiso 1 1 calc R
C24 C 0.47795(15) -0.02723(12) 0.33669(12) 0.0524(4) Uani 1 1 d .
H24A H 0.5524 -0.0103 0.3031 0.063 Uiso 1 1 calc R
H24B H 0.5188 -0.0100 0.4144 0.063 Uiso 1 1 calc R
C25 C 0.42241(16) -0.14870(12) 0.28892(13) 0.0549(4) Uani 1 1 d .
H25A H 0.5023 -0.1885 0.2975 0.066 Uiso 1 1 calc R
C26 C 0.35599(19) -0.17564(13) 0.16694(13) 0.0648(5) Uani 1 1 d .
H26A H 0.4249 -0.1539 0.1309 0.078 Uiso 1 1 calc R
H26B H 0.3252 -0.2534 0.1345 0.078 Uiso 1 1 calc R
C27 C 0.23072(18) -0.11554(13) 0.15187(12) 0.0598(4) Uani 1 1 d .
H27A H 0.1897 -0.1328 0.0734 0.072 Uiso 1 1 calc R
C28 C 0.12011(17) -0.15621(13) 0.20317(13) 0.0586(4) Uani 1 1 d .
H28A H 0.0856 -0.2325 0.1637 0.070 Uiso 1 1 calc R
H28B H 0.0411 -0.1166 0.1953 0.070 Uiso 1 1 calc R
C29 C 0.17594(16) -0.14304(11) 0.32411(12) 0.0496(4) Uani 1 1 d .
H29A H 0.1074 -0.1883 0.3439 0.060 Uiso 1 1 calc R
C30 C 0.31550(16) -0.18621(12) 0.34466(13) 0.0545(4) Uani 1 1 d .
H30A H 0.3565 -0.1631 0.4228 0.065 Uiso 1 1 calc R
H30B H 0.2969 -0.2651 0.3193 0.065 Uiso 1 1 calc R
C31 C 0.27991(19) 0.00706(13) 0.20028(12) 0.0588(4) Uani 1 1 d .
H31A H 0.1979 0.0438 0.1953 0.071 Uiso 1 1 calc R
H31B H 0.3375 0.0293 0.1564 0.071 Uiso 1 1 calc R
C32 C 0.24374(14) 0.28074(11) 0.65076(11) 0.0445(3) Uani 1 1 d .
C33 C 0.28976(16) 0.37874(12) 0.63699(13) 0.0522(4) Uani 1 1 d .
H33A H 0.2970 0.3808 0.5683 0.063 Uiso 1 1 calc R
C34 C 0.32480(16) 0.47319(12) 0.72497(13) 0.0567(4) Uani 1 1 d .
H34A H 0.3523 0.5384 0.7137 0.068 Uiso 1 1 calc R
C35 C 0.32017(15) 0.47349(13) 0.82925(13) 0.0561(4) Uani 1 1 d .
C36 C 0.35958(19) 0.57701(15) 0.92476(15) 0.0761(5) Uani 1 1 d .
H36A H 0.3502 0.5612 0.9901 0.114 Uiso 1 1 calc R
H36B H 0.2983 0.6280 0.9115 0.114 Uiso 1 1 calc R
H36C H 0.4554 0.6077 0.9335 0.114 Uiso 1 1 calc R
C37 C 0.27519(17) 0.37554(14) 0.84221(13) 0.0598(4) Uani 1 1 d .
H37A H 0.2714 0.3732 0.9115 0.072 Uiso 1 1 calc R
C38 C 0.23563(16) 0.28088(13) 0.75453(12) 0.0546(4) Uani 1 1 d .
H38A H 0.2032 0.2165 0.7653 0.065 Uiso 1 1 calc R

loop_
_atom_site_aniso_label
_atom_site_aniso_U_11
_atom_site_aniso_U_22
_atom_site_aniso_U_33
_atom_site_aniso_U_23
_atom_site_aniso_U_13
_atom_site_aniso_U_12
O1 0.0547(7) 0.0792(8) 0.0635(7) 0.0142(6) 0.0004(5) 0.0180(6)
N1 0.0462(7) 0.0694(9) 0.0554(8) 0.0140(6) 0.0051(6) 0.0136(6)
C1 0.0476(9) 0.0572(9) 0.0521(9) 0.0215(7) 0.0091(7) 0.0041(7)
C2 0.0443(8) 0.0671(10) 0.0517(9) 0.0116(8) 0.0118(7) 0.0056(7)
C3 0.0424(8) 0.0613(9) 0.0505(9) 0.0185(7) 0.0115(6) 0.0047(7)
C4 0.0379(8) 0.0684(10) 0.0578(10) 0.0052(8) 0.0112(7) 0.0030(7)
C5 0.0486(9) 0.0641(10) 0.0614(10) 0.0227(8) 0.0014(7) 0.0105(7)
C6 0.0564(10) 0.0928(13) 0.0487(9) 0.0249(9) 0.0142(7) 0.0173(9)
C7 0.0742(12) 0.0761(12) 0.0671(12) -0.0039(9) 0.0077(9) 0.0170(10)
C8 0.1039(16) 0.0490(10) 0.0954(16) 0.0181(10) 0.0093(13) -0.0077(10)
C9 0.1160(18) 0.0621(12) 0.0947(16) 0.0301(11) 0.0016(13) 0.0247(11)
C10 0.0562(10) 0.0688(11) 0.0642(11) 0.0169(8) 0.0081(8) 0.0271(8)
C11 0.0553(10) 0.1048(14) 0.0630(11) 0.0254(10) 0.0226(8) 0.0236(10)
C12 0.0752(12) 0.0928(14) 0.0703(12) 0.0212(11) 0.0185(10) -0.0270(10)
C13 0.0460(8) 0.0541(8) 0.0482(8) 0.0204(7) 0.0087(6) -0.0016(6)
C14 0.0526(9) 0.0586(9) 0.0552(10) 0.0231(8) 0.0041(7) 0.0064(7)
C15 0.0665(10) 0.0687(10) 0.0461(9) 0.0217(8) 0.0026(7) 0.0073(8)
C16 0.0705(11) 0.0677(10) 0.0491(9) 0.0220(8) 0.0152(8) 0.0119(8)
C17 0.1222(19) 0.1061(16) 0.0530(11) 0.0153(11) 0.0158(11) 0.0473(14)
C18 0.0649(10) 0.0724(11) 0.0547(10) 0.0245(8) 0.0141(8) 0.0210(8)
C19 0.0523(9) 0.0676(10) 0.0467(9) 0.0208(8) 0.0071(7) 0.0082(7)
O2 0.0594(7) 0.0530(6) 0.0667(7) 0.0079(5) 0.0284(6) -0.0021(5)
N2 0.0529(7) 0.0436(7) 0.0527(7) 0.0077(5) 0.0222(6) 0.0036(5)
C20 0.0436(8) 0.0439(7) 0.0458(8) 0.0110(6) 0.0111(6) 0.0079(6)
C21 0.0492(8) 0.0406(7) 0.0436(8) 0.0121(6) 0.0134(6) 0.0056(6)
C22 0.0430(7) 0.0439(7) 0.0406(7) 0.0130(6) 0.0091(6) 0.0063(6)
C23 0.0548(9) 0.0442(8) 0.0421(8) 0.0102(6) 0.0156(6) 0.0011(6)
C24 0.0465(8) 0.0616(9) 0.0471(8) 0.0115(7) 0.0157(6) 0.0058(7)
C25 0.0515(9) 0.0553(9) 0.0571(9) 0.0129(7) 0.0150(7) 0.0168(7)
C26 0.0762(11) 0.0581(10) 0.0536(10) 0.0016(7) 0.0255(8) 0.0077(8)
C27 0.0710(11) 0.0601(9) 0.0368(8) 0.0077(7) 0.0024(7) 0.0015(8)
C28 0.0551(9) 0.0510(9) 0.0559(9) 0.0059(7) 0.0009(7) 0.0041(7)
C29 0.0524(8) 0.0402(7) 0.0524(9) 0.0085(6) 0.0150(7) 0.0019(6)
C30 0.0609(9) 0.0458(8) 0.0542(9) 0.0137(7) 0.0113(7) 0.0083(7)
C31 0.0715(11) 0.0605(10) 0.0449(9) 0.0192(7) 0.0124(7) 0.0073(8)
C32 0.0403(7) 0.0468(8) 0.0454(8) 0.0104(6) 0.0129(6) 0.0098(6)
C33 0.0548(9) 0.0524(9) 0.0485(8) 0.0121(7) 0.0166(7) 0.0066(7)
C34 0.0538(9) 0.0466(8) 0.0632(10) 0.0075(7) 0.0163(7) 0.0023(7)
C35 0.0405(8) 0.0605(10) 0.0542(9) -0.0007(7) 0.0095(7) 0.0089(7)
C36 0.0646(11) 0.0747(12) 0.0649(11) -0.0110(9) 0.0125(9) 0.0053(9)
C37 0.0612(10) 0.0722(11) 0.0445(9) 0.0115(8) 0.0178(7) 0.0152(8)
C38 0.0592(9) 0.0547(9) 0.0512(9) 0.0143(7) 0.0194(7) 0.0097(7)

loop_
_atom_type_symbol
_atom_type_description
_atom_type_scat_dispersion_real
_atom_type_scat_dispersion_imag
_atom_type_scat_source
C C 0.0033 0.0016 'International Tables Vol C Tables 4.2.6.8 and 6.1.1.4'
H H 0.0000 0.0000 'International Tables Vol C Tables 4.2.6.8 and 6.1.1.4'
N N 0.0061 0.0033 'International Tables Vol C Tables 4.2.6.8 and 6.1.1.4'
O O 0.0106 0.0060 'International Tables Vol C Tables 4.2.6.8 and 6.1.1.4'

loop_
_geom_angle_atom_site_label_1
_geom_angle_atom_site_label_2
_geom_angle_atom_site_label_3
_geom_angle
C3 N1 C10 127.35(13)
O1 C1 C2 122.77(15)
O1 C1 C13 118.39(13)
C2 C1 C13 118.84(14)
C3 C2 C1 124.52(14)
N1 C3 C2 121.41(13)
N1 C3 C4 118.75(13)
C2 C3 C4 119.84(13)
C3 C4 C5 112.90(13)
C3 C4 C12 112.77(15)
C5 C4 C12 111.27(14)
C6 C5 C4 114.42(13)
C5 C6 C7 109.33(14)
C5 C6 C11 112.90(15)
C7 C6 C11 110.03(15)
C8 C7 C6 108.70(14)
C7 C8 C12 109.34(17)
C7 C8 C9 109.28(19)
C12 C8 C9 112.84(18)
C10 C9 C8 113.69(15)
N1 C10 C9 112.48(17)
N1 C10 C11 112.53(14)
C9 C10 C11 111.38(16)
C10 C11 C6 113.20(15)
C8 C12 C4 113.83(15)
C14 C13 C19 117.61(14)
C14 C13 C1 119.26(14)
C19 C13 C1 123.12(13)
C15 C14 C13 120.94(15)
C14 C15 C16 121.44(15)
C15 C16 C18 117.59(15)
C15 C16 C17 121.00(15)
C18 C16 C17 121.40(16)
C19 C18 C16 121.38(16)
C18 C19 C13 121.00(14)
C22 N2 C29 126.76(12)
O2 C20 C21 123.79(13)
O2 C20 C32 117.59(12)
C21 C20 C32 118.52(12)
C22 C21 C20 124.10(13)
N2 C22 C21 121.61(13)
N2 C22 C23 119.41(12)
C21 C22 C23 118.97(12)
C22 C23 C24 113.60(12)
C22 C23 C31 112.57(12)
C24 C23 C31 110.61(12)
C25 C24 C23 113.69(12)
C30 C25 C24 113.11(12)
C30 C25 C26 109.72(13)
C24 C25 C26 108.87(13)
C27 C26 C25 109.16(12)
C26 C27 C28 108.80(13)
C26 C27 C31 109.81(13)
C28 C27 C31 112.90(14)
C27 C28 C29 113.31(13)
N2 C29 C30 112.50(12)
N2 C29 C28 111.94(12)
C30 C29 C28 111.55(13)
C25 C30 C29 114.13(13)
C27 C31 C23 114.44(13)
C38 C32 C33 118.13(13)
C38 C32 C20 118.17(13)
C33 C32 C20 123.67(13)
C34 C33 C32 120.26(15)
C33 C34 C35 121.90(15)
C37 C35 C34 117.36(14)
C37 C35 C36 121.22(16)
C34 C35 C36 121.41(16)
C35 C37 C38 121.49(15)
C37 C38 C32 120.80(15)

loop_
_geom_bond_atom_site_label_1
_geom_bond_atom_site_label_2
_geom_bond_distance
O1 C1 1.2562(19)
N1 C3 1.3321(19)
N1 C10 1.463(2)
C1 C2 1.421(2)
C1 C13 1.494(2)
C2 C3 1.379(2)
C3 C4 1.506(2)
C4 C5 1.519(2)
C4 C12 1.529(3)
C5 C6 1.508(2)
C6 C7 1.520(3)
C6 C11 1.526(2)
C7 C8 1.514(3)
C8 C12 1.526(3)
C8 C9 1.533(3)
C9 C10 1.511(3)
C10 C11 1.518(3)
C13 C14 1.390(2)
C13 C19 1.390(2)
C14 C15 1.378(2)
C15 C16 1.383(2)
C16 C18 1.386(2)
C16 C17 1.504(2)
C18 C19 1.376(2)
O2 C20 1.2552(17)
N2 C22 1.3316(17)
N2 C29 1.4679(17)
C20 C21 1.414(2)
C20 C32 1.5035(19)
C21 C22 1.3841(18)
C22 C23 1.5098(19)
C23 C24 1.531(2)
C23 C31 1.539(2)
C24 C25 1.525(2)
C25 C30 1.522(2)
C25 C26 1.527(2)
C26 C27 1.520(2)
C27 C28 1.525(2)
C27 C31 1.528(2)
C28 C29 1.528(2)
C29 C30 1.526(2)
C32 C38 1.385(2)
C32 C33 1.389(2)
C33 C34 1.382(2)
C34 C35 1.383(2)
C35 C37 1.381(2)
C35 C36 1.508(2)
C37 C38 1.382(2)
